data_2003904
loop_
_publ_author_name
'Sch\"odel, H.'
'N\"ather, C.'
'Bock, H.'

_publ_section_title
;
 Two Trimethylphenylphosphonium Iodides
;
_journal_issue 9
_journal_name_full 'Acta Crystallographica Section C'
_journal_page_first 1841
_journal_page_last 1844
_journal_paper_doi 10.1107/S0108270194015052
_journal_volume 51
_journal_year 1995
_chemical_compound_source ethanol
_chemical_formula_sum 'C9 H14 I P'
_chemical_formula_weight 280.07
_chemical_melting_point 512
_chemical_name_systematic
;
 Trimethylphenyphosphoniumiodide
;
_space_group_IT_number 29
_symmetry_cell_setting orthorhombic
_symmetry_space_group_name_Hall 'P 2c -2ac'
_symmetry_space_group_name_H-M 'P c a 21'
_audit_creation_method SHELXL
_cell_angle_alpha 90.00
_cell_angle_beta 90.00
_cell_angle_gamma 90.00
_cell_formula_units_Z 8
_cell_length_a 24.699(2)
_cell_length_b 7.3430(10)
_cell_length_c 12.748(2)
_cell_measurement_reflns_used 78
_cell_measurement_temperature 100(2)
_cell_measurement_theta_max 17
_cell_measurement_theta_min 12.5
_cell_volume 2312.0(5)
_computing_cell_refinement 'DIF4 (Stoe & Cie, 1988a)'
_computing_data_collection 'DIF4 (Stoe & Cie, 1988a)'
_computing_data_reduction 'REDU4 (Stoe & Cie, 1988b)'
_computing_molecular_graphics 'SHELXTL/PC XP (Sheldrick, 1990)'
_computing_publication_material 'SHELXL93 CIFTAB'
_computing_structure_refinement 'SHELXL93 (Sheldrick, 1993)'
_computing_structure_solution 'SHELXS86 (Sheldrick, 1985)'
_diffrn_ambient_temperature 100(2)
_diffrn_measurement_device 'Siemens-Stoe AED-2 four-circle'
_diffrn_measurement_method \w-\q
_diffrn_radiation_monochromator graphite
_diffrn_radiation_source 'fine-focus sealed tube'
_diffrn_radiation_type MoK\a
_diffrn_radiation_wavelength .71073
_diffrn_reflns_av_R_equivalents .0126
_diffrn_reflns_av_sigmaI/netI 0.0278
_diffrn_reflns_limit_h_max 33
_diffrn_reflns_limit_h_min 0
_diffrn_reflns_limit_k_max 8
_diffrn_reflns_limit_k_min -02
_diffrn_reflns_limit_l_max 17
_diffrn_reflns_limit_l_min -012
_diffrn_reflns_number 3422
_diffrn_reflns_theta_max 29.05
_diffrn_reflns_theta_min 1.65
_diffrn_standards_decay_% 0
_diffrn_standards_interval_time 120
_diffrn_standards_number 4
_exptl_absorpt_coefficient_mu 2.855
_exptl_absorpt_correction_T_max .80
_exptl_absorpt_correction_T_min .67
_exptl_absorpt_correction_type 'empirical from \y-scan'
_exptl_crystal_colour colourless
_exptl_crystal_density_diffrn 1.609
_exptl_crystal_description 'transparent block'
_exptl_crystal_F_000 1088
_exptl_crystal_size_max .3
_exptl_crystal_size_mid .1
_exptl_crystal_size_min .1
_refine_diff_density_max .511
_refine_diff_density_min -0.468
_refine_ls_abs_structure_details 'Flack H D (1983), Acta Cryst. A39, 876-881'
_refine_ls_abs_structure_Flack .18(3)
_refine_ls_extinction_coef .00113(7)
_refine_ls_extinction_method SHELXL
_refine_ls_goodness_of_fit_all 1.039
_refine_ls_goodness_of_fit_obs 1.091
_refine_ls_matrix_type full
_refine_ls_number_parameters 222
_refine_ls_number_reflns 3360
_refine_ls_number_restraints 1
_refine_ls_restrained_S_all 1.039
_refine_ls_restrained_S_obs 1.090
_refine_ls_R_factor_all 0.0343
_refine_ls_R_factor_obs .0201
_refine_ls_shift/esd_max -0.001
_refine_ls_shift/esd_mean 0.000
_refine_ls_structure_factor_coef Fsqd
_refine_ls_weighting_scheme
;
calc w = 1/[\s^2^(F~o~^2^) + (0.0231P)^2^ + 0.1730P]
where P = (F~o~^2^ + 2F~c~^2^)/3
;
_refine_ls_wR_factor_all .0507
_refine_ls_wR_factor_obs .0481
_reflns_number_observed 2787
_reflns_number_total 3360
_reflns_observed_criterion >2sigma(I)
_cod_data_source_file jz1022.cif
_cod_data_source_block I
_cod_database_code 2003904

loop_
_symmetry_equiv_pos_as_xyz
'x, y, z'
'-x, -y, z+1/2'
'x+1/2, -y, z'
'-x+1/2, y, z+1/2'

loop_
_atom_site_aniso_label
_atom_site_aniso_U_11
_atom_site_aniso_U_22
_atom_site_aniso_U_33
_atom_site_aniso_U_12
_atom_site_aniso_U_13
_atom_site_aniso_U_23
I1 0.02220(13) 0.01750(14) 0.01846(13) -0.00119(12) -0.0027(3) 0.00113(12)
P1 0.0172(7) 0.0189(7) 0.0157(7) 0.0014(5) -0.0007(6) -0.0010(4)
C1 0.016(3) 0.035(3) 0.021(3) 0.002(2) 0.000(2) 0.001(2)
C2 0.026(2) 0.046(3) 0.024(3) -0.006(2) 0.000(3) 0.000(3)
C3 0.025(3) 0.070(5) 0.030(3) -0.010(3) 0.000(2) -0.018(3)
C4 0.020(3) 0.092(6) 0.022(3) 0.006(3) -0.005(3) -0.009(3)
C5 0.024(3) 0.084(6) 0.026(3) 0.025(3) 0.001(3) 0.007(3)
C6 0.032(3) 0.049(4) 0.020(3) 0.015(3) 0.004(2) 0.003(2)
C7 0.024(3) 0.019(3) 0.023(3) -0.005(2) 0.002(2) -0.001(2)
C8 0.018(2) 0.027(3) 0.021(3) 0.002(2) 0.002(2) 0.002(2)
C9 0.017(3) 0.027(3) 0.019(3) 0.001(2) 0.003(2) -0.006(2)
I2 0.02221(14) 0.02041(15) 0.01883(14) 0.00028(11) 0.0028(3) -0.00034(12)
P2 0.0177(6) 0.0163(6) 0.0143(7) 0.0004(5) -0.0010(5) -0.0012(4)
C11 0.014(2) 0.022(3) 0.017(3) 0.004(2) -0.002(2) -0.001(2)
C12 0.028(3) 0.024(3) 0.024(3) 0.004(2) 0.003(2) -0.002(2)
C13 0.031(3) 0.042(4) 0.028(3) 0.011(3) 0.012(2) -0.011(3)
C14 0.015(3) 0.070(5) 0.020(3) -0.001(3) 0.001(2) -0.005(3)
C15 0.029(3) 0.056(4) 0.024(3) -0.013(3) 0.006(3) 0.004(3)
C16 0.032(3) 0.039(4) 0.026(3) -0.008(2) 0.001(2) -0.004(2)
C17 0.025(3) 0.012(3) 0.027(3) 0.002(2) -0.001(2) -0.004(2)
C18 0.023(2) 0.023(3) 0.022(3) -0.004(2) 0.001(2) 0.001(2)
C19 0.021(3) 0.019(3) 0.022(3) 0.003(2) -0.002(2) -0.001(2)

loop_
_atom_site_label
_atom_site_occupancy
_atom_site_fract_x
_atom_site_fract_y
_atom_site_fract_z
_atom_site_U_iso_or_equiv
_atom_site_thermal_displace_type
_atom_site_calc_flag
_atom_site_refinement_flags
_atom_site_type_symbol
I1 1 .713940(12) -.04821(4) 1.00000(2) .01939(7) Uani d . I
P1 1 .63926(6) -.0203(2) .69083(11) .0173(3) Uani d . P
C1 1 .6049(2) -.0274(7) .5666(5) .0239(11) Uani d . C
C2 1 .6038(2) -0.1887(8) .5088(5) .0320(11) Uani d . C
H2 1 .6214(2) -0.2948(8) .5344(5) .07(2) Uiso calc R H
C3 1 .5764(2) -0.1922(10) .4121(5) .042(2) Uani d . C
H3 1 .5757(2) -0.3004(10) .3713(5) .06(2) Uiso calc R H
C4 1 .5507(3) -.0398(10) .3775(5) .044(2) Uani d . C
H4 1 .5321(3) -.0437(10) .3123(5) .05(2) Uiso calc R H
C5 1 .5507(2) .1183(11) .4334(5) .045(2) Uani d . C
H5 1 .5324(2) .2224(11) .4071(5) .06(2) Uiso calc R H
C6 1 .5781(2) .1273(9) .5308(4) .0335(14) Uani d . C
H6 1 .5782(2) .2364(9) .5708(4) .041(18) Uiso calc R H
C7 1 .6815(2) .1766(7) .6964(4) .0222(11) Uani d . C
H7A 1 .6595(3) .2859(7) .686(2) .013(7) Uiso calc R H
H7B 1 .7092(7) .1690(19) .6414(14) .013(7) Uiso calc R H
H7C 1 .6991(9) .183(2) .7652(8) .013(7) Uiso calc R H
C8 1 .6786(2) -0.2219(7) .7091(4) .0219(11) Uani d . C
H8A 1 .6548(3) -0.3287(8) .707(2) .021(8) Uiso calc R H
H8B 1 .6969(10) -0.2166(19) .7773(11) .021(8) Uiso calc R H
H8C 1 .7057(8) -0.231(2) .6532(14) .021(8) Uiso calc R H
C9 1 .5913(2) -.0030(7) .7958(4) .0208(11) Uani d . C
H9A 1 .5669(8) -0.108(2) .7941(14) .023(9) Uiso calc R H
H9B 1 .5701(8) .109(2) .7876(13) .023(9) Uiso calc R H
H9C 1 .6105(2) -.000(4) .8630(5) .023(9) Uiso calc R H
I2 1 .463856(13) .49905(4) .25334(2) .02048(7) Uani d . I
P2 1 .38875(5) .5460(2) .56215(10) .0161(3) Uani d . P
C11 1 .3546(2) .5689(7) .6861(4) .0178(10) Uani d . C
C12 1 .3508(2) .7391(7) .7334(4) .0255(11) Uani d . C
H12 1 .3663(2) .8431(7) .7007(4) .06(2) Uiso calc R H
C13 1 .3237(2) .7553(9) .8306(5) .0339(15) Uani d . C
H13 1 .3214(2) .8704(9) .8643(5) .08(2) Uiso calc R H
C14 1 .3007(2) .6047(10) .8765(5) .0351(14) Uani d . C
H14 1 .2823(2) .6166(10) .9416(5) .08(3) Uiso calc R H
C15 1 .3039(3) .4373(9) .8293(5) .0362(15) Uani d . C
H15 1 .2884(3) .3338(9) .8623(5) .05(2) Uiso calc R H
C16 1 .3302(2) .4188(8) .7320(4) .0322(13) Uani d . C
H16 1 .3312(2) .3038(8) .6979(4) .06(2) Uiso calc R H
C17 1 .4240(2) .3345(6) .5568(4) .0216(11) Uani d . C
H17A 1 .4497(11) .328(2) .6153(17) .046(10) Uiso calc R H
H17B 1 .4437(12) .326(2) .4903(13) .046(10) Uiso calc R H
H17C 1 .3981(2) .2340(6) .562(3) .046(10) Uiso calc R H
C18 1 .4360(2) .7294(7) .5450(4) .0224(11) Uani d . C
H18A 1 .4602(8) .735(3) .6058(12) .025(8) Uiso calc R H
H18B 1 .4162(2) .8446(8) .539(2) .025(8) Uiso calc R H
H18C 1 .4574(9) .709(2) .4813(14) .025(8) Uiso calc R H
C19 1 .3405(2) .5501(7) .4584(4) .0206(11) Uani d . C
H19A 1 .3195(7) .6632(17) .4621(13) .014(8) Uiso calc R H
H19B 1 .3161(7) .446(2) .4652(12) .014(8) Uiso calc R H
H19C 1 .3594(2) .544(4) .3909(5) .014(8) Uiso calc R H

loop_
_atom_type_symbol
_atom_type_description
_atom_type_scat_source
_atom_type_scat_dispersion_real
_atom_type_scat_dispersion_imag
C C 'International Tables Vol C Tables 4.2.6.8 and 6.1.1.4' .0033 .0016
H H 'International Tables Vol C Tables 4.2.6.8 and 6.1.1.4' .0000 .0000
P P 'International Tables Vol C Tables 4.2.6.8 and 6.1.1.4' .1023 .0942
I I 'International Tables Vol C Tables 4.2.6.8 and 6.1.1.4' -0.4742 1.8119

loop_
_geom_angle_atom_site_label_1
_geom_angle_atom_site_label_2
_geom_angle_atom_site_label_3
_geom_angle
_geom_angle_publ_flag
C7 P1 C8 110.4(3) yes
C7 P1 C9 107.5(2) yes
C8 P1 C9 108.7(2) yes
C7 P1 C1 109.5(2) yes
C8 P1 C1 110.4(3) yes
C9 P1 C1 110.3(3) yes
C6 C1 C2 120.7(6) yes
C6 C1 P1 119.3(4) yes
C2 C1 P1 119.9(4) yes
C1 C2 C3 119.2(6) yes
C4 C3 C2 119.6(6) yes
C3 C4 C5 122.0(7) yes
C4 C5 C6 120.0(6) yes
C1 C6 C5 118.5(6) yes
C19 P2 C17 108.3(2) yes
C19 P2 C18 109.4(2) yes
C17 P2 C18 109.3(3) yes
C19 P2 C11 109.7(2) yes
C17 P2 C11 110.1(2) yes
C18 P2 C11 110.0(2) yes
C16 C11 C12 120.2(5) yes
C16 C11 P2 120.0(4) yes
C12 C11 P2 119.7(4) yes
C11 C12 C13 119.2(5) yes
C14 C13 C12 120.1(6) yes
C15 C14 C13 120.7(6) yes
C14 C15 C16 120.1(6) yes
C11 C16 C15 119.7(6) yes

loop_
_geom_bond_atom_site_label_1
_geom_bond_atom_site_label_2
_geom_bond_distance
_geom_bond_publ_flag
P1 C7 1.785(5) yes
P1 C8 1.786(5) yes
P1 C9 1.792(6) yes
P1 C1 1.797(6) yes
C1 C6 1.392(7) yes
C1 C2 1.395(7) yes
C2 C3 1.407(8) yes
C3 C4 1.360(9) yes
C4 C5 1.362(9) yes
C5 C6 1.415(8) yes
P2 C19 1.780(6) yes
P2 C17 1.782(5) yes
P2 C18 1.796(5) yes
P2 C11 1.799(5) yes
C11 C16 1.385(7) yes
C11 C12 1.390(7) yes
C12 C13 1.415(7) yes
C13 C14 1.374(9) yes
C14 C15 1.371(9) yes
C15 C16 1.406(8) yes

loop_
_geom_torsion_atom_site_label_1
_geom_torsion_atom_site_label_2
_geom_torsion_atom_site_label_3
_geom_torsion_atom_site_label_4
_geom_torsion
C7 P1 C1 C6 -49.5(5)
C8 P1 C1 C6 -171.2(4)
C9 P1 C1 C6 68.6(5)
C7 P1 C1 C2 132.6(4)
C8 P1 C1 C2 10.9(5)
C9 P1 C1 C2 -109.3(5)
C6 C1 C2 C3 1.6(8)
P1 C1 C2 C3 179.4(4)
C1 C2 C3 C4 -1.0(8)
C2 C3 C4 C5 0.2(10)
C3 C4 C5 C6 0.0(10)
C2 C1 C6 C5 -1.3(8)
P1 C1 C6 C5 -179.2(4)
C4 C5 C6 C1 0.5(9)
C19 P2 C11 C16 80.7(5)
C17 P2 C11 C16 -38.5(5)
C18 P2 C11 C16 -159.0(4)
C19 P2 C11 C12 -96.6(4)
C17 P2 C11 C12 144.3(4)
C18 P2 C11 C12 23.7(5)
C16 C11 C12 C13 2.5(7)
P2 C11 C12 C13 179.8(4)
C11 C12 C13 C14 -1.1(8)
C12 C13 C14 C15 0.4(9)
C13 C14 C15 C16 -1.1(9)
C12 C11 C16 C15 -3.2(8)
P2 C11 C16 C15 179.5(4)
C14 C15 C16 C11 2.5(9)

loop_
_cod_related_entry_id
_cod_related_entry_database
_cod_related_entry_code
1 ChemSpider 317436
